data_2237493
loop_
_publ_author_name
'Mahan, Aneeka'
'Butcher, Ray J.'
'Nayak, Prakash S.'
'Narayana, B.'
'Yathirajan, H. S.'

_publ_section_title
;
 2-(3,4-Dichlorophenyl)-<i>N</i>-(1,5-dimethyl-3-oxo-2-phenyl-2,3-dihydro-1<i>H</i>-pyrazol-4-yl)acetamide
;
_journal_issue 3
_journal_name_full 'Acta Crystallographica Section E'
_journal_page_first o402
_journal_page_last o403
_journal_paper_doi 10.1107/S1600536813002341
_journal_volume 69
_journal_year 2013
_chemical_formula_iupac 'C19 H17 Cl2 N3 O2'
_chemical_formula_moiety 'C19 H17 Cl2 N3 O2'
_chemical_formula_sum 'C19 H17 Cl2 N3 O2'
_chemical_formula_weight 390.26
_chemical_name_systematic
;
2-(3,4-Dichlorophenyl)-<i>N</i>-(1,5-dimethyl-3-oxo-2-phenyl-2,3-dihydro-
1<i>H</i>-pyrazol-4-yl)acetamide
;
_space_group_IT_number 14
_symmetry_cell_setting monoclinic
_symmetry_space_group_name_Hall '-P 2ybc'
_symmetry_space_group_name_H-M 'P 1 21/c 1'
_atom_sites_solution_hydrogens geom
_atom_sites_solution_primary direct
_atom_sites_solution_secondary difmap
_audit_creation_method SHELXL-97
_cell_angle_alpha 90.00
_cell_angle_beta 101.213(4)
_cell_angle_gamma 90.00
_cell_formula_units_Z 12
_cell_length_a 17.2064(8)
_cell_length_b 20.7984(9)
_cell_length_c 15.6102(7)
_cell_measurement_reflns_used 4632
_cell_measurement_temperature 123(2)
_cell_measurement_theta_max 37.5788
_cell_measurement_theta_min 3.1025
_cell_volume 5479.7(4)
_computing_cell_refinement
;
CrysAlisPro (Agilent, 2011)
;
_computing_data_collection
;
CrysAlisPro (Agilent, 2011)
;
_computing_data_reduction
;
CrysAlisPro (Agilent, 2011)
;
_computing_molecular_graphics 'SHELXTL (Sheldrick, 2008)'
_computing_publication_material 'SHELXTL (Sheldrick, 2008)'
_computing_structure_refinement 'SHELXL97 (Sheldrick, 2008)'
_computing_structure_solution 'SHELXS97 (Sheldrick, 2008)'
_diffrn_ambient_temperature 123(2)
_diffrn_detector_area_resol_mean 10.5081
_diffrn_measured_fraction_theta_full 0.998
_diffrn_measured_fraction_theta_max 0.943
_diffrn_measurement_device_type 'Agilent Xcalibur (Ruby, Gemini)'
_diffrn_measurement_method '\w scans'
_diffrn_radiation_monochromator graphite
_diffrn_radiation_source 'Enhance (Mo) X-ray Source'
_diffrn_radiation_type MoK\a
_diffrn_radiation_wavelength 0.71073
_diffrn_reflns_av_R_equivalents 0.0755
_diffrn_reflns_av_sigmaI/netI 0.1348
_diffrn_reflns_limit_h_max 25
_diffrn_reflns_limit_h_min -28
_diffrn_reflns_limit_k_max 25
_diffrn_reflns_limit_k_min -35
_diffrn_reflns_limit_l_max 23
_diffrn_reflns_limit_l_min -26
_diffrn_reflns_number 54403
_diffrn_reflns_theta_full 25.50
_diffrn_reflns_theta_max 37.66
_diffrn_reflns_theta_min 3.11
_exptl_absorpt_coefficient_mu 0.374
_exptl_absorpt_correction_T_max 0.932
_exptl_absorpt_correction_T_min 0.743
_exptl_absorpt_correction_type analytical
_exptl_absorpt_process_details
;
[CrysAlis PRO (Agilent, 2011)
based on expressions derived by Clark & Reid (1995)]
;
_exptl_crystal_colour colorless
_exptl_crystal_density_diffrn 1.419
_exptl_crystal_density_method 'not measured'
_exptl_crystal_description prism
_exptl_crystal_F_000 2424
_exptl_crystal_size_max 0.51
_exptl_crystal_size_mid 0.34
_exptl_crystal_size_min 0.095
_refine_diff_density_max 3.461
_refine_diff_density_min -0.842
_refine_ls_extinction_method none
_refine_ls_goodness_of_fit_ref 1.024
_refine_ls_hydrogen_treatment constr
_refine_ls_matrix_type full
_refine_ls_number_parameters 709
_refine_ls_number_reflns 27521
_refine_ls_number_restraints 0
_refine_ls_restrained_S_all 1.024
_refine_ls_R_factor_all 0.2322
_refine_ls_R_factor_gt 0.1194
_refine_ls_shift/su_max 0.001
_refine_ls_shift/su_mean 0.000
_refine_ls_structure_factor_coef Fsqd
_refine_ls_weighting_details 'calc w=1/[\s^2^(Fo^2^)+(0.1574P)^2^] where P=(Fo^2^+2Fc^2^)/3'
_refine_ls_weighting_scheme calc
_refine_ls_wR_factor_gt 0.2654
_refine_ls_wR_factor_ref 0.3448
_reflns_number_gt 11938
_reflns_number_total 27521
_reflns_threshold_expression >2sigma(I)
_cod_data_source_file hg5286.cif
_cod_data_source_block I
_cod_original_sg_symbol_H-M 'P 21/c'
_cod_database_code 2237493
_cod_database_fobs_code 2237493

loop_
_symmetry_equiv_pos_as_xyz
'x, y, z'
'-x, y+1/2, -z+1/2'
'-x, -y, -z'
'x, -y-1/2, z-1/2'

loop_
_atom_site_type_symbol
_atom_site_label
_atom_site_fract_x
_atom_site_fract_y
_atom_site_fract_z
_atom_site_U_iso_or_equiv
_atom_site_adp_type
_atom_site_calc_flag
_atom_site_refinement_flags
_atom_site_occupancy
_atom_site_symmetry_multiplicity
Cl Cl1A 0.96725(6) 0.40403(6) 0.84456(8) 0.0462(3) Uani d . 1 1
Cl Cl2A 1.02211(6) 0.54928(7) 0.85730(7) 0.0502(3) Uani d . 1 1
O O1A 0.68657(13) 0.39601(11) 0.88454(14) 0.0210(4) Uani d . 1 1
O O2A 0.44835(12) 0.49727(10) 0.89719(13) 0.0174(4) Uani d . 1 1
N N1A 0.60317(14) 0.43172(11) 0.97043(16) 0.0157(4) Uani d . 1 1
H H1AA 0.5996 0.4529 1.0183 0.019 Uiso calc R 1 1
N N2A 0.44192(14) 0.33263(11) 0.85826(16) 0.0166(4) Uani d . 1 1
N N3A 0.40983(14) 0.39502(11) 0.84534(16) 0.0160(4) Uani d . 1 1
C C1A 0.80792(19) 0.48640(17) 0.9654(2) 0.0260(7) Uani d . 1 1
C C2A 0.85147(18) 0.44182(16) 0.9279(2) 0.0231(6) Uani d . 1 1
H H2AA 0.8365 0.3978 0.9258 0.028 Uiso calc R 1 1
C C3A 0.9165(2) 0.4607(2) 0.8933(2) 0.0343(8) Uani d . 1 1
C C4A 0.9403(2) 0.5249(2) 0.8975(2) 0.0342(8) Uani d . 1 1
C C5A 0.8975(2) 0.5697(2) 0.9352(3) 0.0380(9) Uani d . 1 1
H H5AA 0.9137 0.6134 0.9391 0.046 Uiso calc R 1 1
C C6A 0.8306(2) 0.55102(19) 0.9675(2) 0.0334(8) Uani d . 1 1
H H6AA 0.8005 0.5824 0.9910 0.040 Uiso calc R 1 1
C C7A 0.73992(18) 0.46564(17) 1.0061(2) 0.0234(6) Uani d . 1 1
H H7AA 0.7160 0.5044 1.0271 0.028 Uiso calc R 1 1
H H7AB 0.7610 0.4388 1.0578 0.028 Uiso calc R 1 1
C C8A 0.67481(16) 0.42806(14) 0.94674(17) 0.0152(5) Uani d . 1 1
C C9A 0.53436(15) 0.40317(13) 0.92196(17) 0.0143(5) Uani d . 1 1
C C10A 0.51996(16) 0.34018(13) 0.90096(17) 0.0142(5) Uani d . 1 1
C C11A 0.57441(18) 0.28372(14) 0.9175(2) 0.0201(5) Uani d . 1 1
H H11A 0.6141 0.2911 0.9708 0.030 Uiso calc R 1 1
H H11B 0.6011 0.2780 0.8680 0.030 Uiso calc R 1 1
H H11C 0.5438 0.2450 0.9246 0.030 Uiso calc R 1 1
C C12A 0.4225(2) 0.29090(15) 0.7810(2) 0.0230(6) Uani d . 1 1
H H12A 0.4475 0.2488 0.7943 0.034 Uiso calc R 1 1
H H12B 0.4422 0.3105 0.7322 0.034 Uiso calc R 1 1
H H12C 0.3649 0.2856 0.7649 0.034 Uiso calc R 1 1
C C13A 0.46347(16) 0.43918(13) 0.88913(17) 0.0136(5) Uani d . 1 1
C C14A 0.32692(17) 0.40479(15) 0.82140(18) 0.0172(5) Uani d . 1 1
C C15A 0.27399(19) 0.36295(17) 0.8493(2) 0.0234(6) Uani d . 1 1
H H15A 0.2926 0.3266 0.8841 0.028 Uiso calc R 1 1
C C16A 0.1929(2) 0.3754(2) 0.8251(2) 0.0332(8) Uani d . 1 1
H H16A 0.1561 0.3467 0.8431 0.040 Uiso calc R 1 1
C C17A 0.1657(2) 0.4279(2) 0.7762(3) 0.0367(9) Uani d . 1 1
H H17A 0.1104 0.4361 0.7615 0.044 Uiso calc R 1 1
C C18A 0.2186(2) 0.4698(2) 0.7476(2) 0.0334(8) Uani d . 1 1
H H18A 0.1993 0.5059 0.7127 0.040 Uiso calc R 1 1
C C19A 0.29997(18) 0.45836(16) 0.7703(2) 0.0223(6) Uani d . 1 1
H H19A 0.3365 0.4867 0.7513 0.027 Uiso calc R 1 1
Cl Cl1B 0.03779(6) 0.59135(6) 0.65631(7) 0.0425(3) Uani d . 1 1
Cl Cl2B -0.07149(5) 0.56646(5) 0.47093(8) 0.0413(3) Uani d . 1 1
O O1B 0.31484(12) 0.56614(11) 0.61156(14) 0.0214(4) Uani d . 1 1
O O2B 0.55541(12) 0.66284(9) 0.59479(13) 0.0168(4) Uani d . 1 1
N N1B 0.40028(14) 0.59847(11) 0.52644(15) 0.0149(4) Uani d . 1 1
H H1BA 0.4040 0.6174 0.4770 0.018 Uiso calc R 1 1
N N2B 0.56017(14) 0.50006(11) 0.64305(15) 0.0158(4) Uani d . 1 1
N N3B 0.59287(14) 0.56181(11) 0.65139(16) 0.0154(4) Uani d . 1 1
C C1B 0.18424(19) 0.62618(16) 0.4936(2) 0.0252(6) Uani d . 1 1
C C2B 0.15246(18) 0.61974(16) 0.5682(2) 0.0235(6) Uani d . 1 1
H H2BA 0.1846 0.6277 0.6239 0.028 Uiso calc R 1 1
C C3B 0.0743(2) 0.60175(17) 0.5619(2) 0.0291(7) Uani d . 1 1
C C4B 0.02603(19) 0.59001(16) 0.4803(2) 0.0282(7) Uani d . 1 1
C C5B 0.0574(2) 0.59658(19) 0.4055(3) 0.0339(8) Uani d . 1 1
H H5BA 0.0249 0.5893 0.3498 0.041 Uiso calc R 1 1
C C6B 0.1362(2) 0.61376(18) 0.4118(2) 0.0296(7) Uani d . 1 1
H H6BA 0.1578 0.6171 0.3604 0.035 Uiso calc R 1 1
C C7B 0.26904(18) 0.64545(17) 0.4993(2) 0.0266(7) Uani d . 1 1
H H7BA 0.2772 0.6885 0.5268 0.032 Uiso calc R 1 1
H H7BB 0.2797 0.6491 0.4394 0.032 Uiso calc R 1 1
C C8B 0.32919(16) 0.59851(14) 0.55152(18) 0.0159(5) Uani d . 1 1
C C9B 0.46845(16) 0.56950(13) 0.57595(17) 0.0136(5) Uani d . 1 1
C C10B 0.48187(16) 0.50685(13) 0.60107(18) 0.0147(5) Uani d . 1 1
C C11B 0.42690(18) 0.45144(14) 0.5903(2) 0.0196(5) Uani d . 1 1
H H11D 0.3853 0.4580 0.5385 0.029 Uiso calc R 1 1
H H11E 0.4028 0.4476 0.6420 0.029 Uiso calc R 1 1
H H11F 0.4562 0.4120 0.5832 0.029 Uiso calc R 1 1
C C12B 0.5825(2) 0.45914(14) 0.72096(19) 0.0218(6) Uani d . 1 1
H H12D 0.5588 0.4165 0.7090 0.033 Uiso calc R 1 1
H H12E 0.5633 0.4787 0.7701 0.033 Uiso calc R 1 1
H H12F 0.6403 0.4551 0.7357 0.033 Uiso calc R 1 1
C C13B 0.53967(16) 0.60554(13) 0.60611(17) 0.0133(5) Uani d . 1 1
C C14B 0.67664(17) 0.57215(14) 0.67190(18) 0.0167(5) Uani d . 1 1
C C15B 0.72831(19) 0.53193(17) 0.6391(2) 0.0251(6) Uani d . 1 1
H H15B 0.7090 0.4955 0.6048 0.030 Uiso calc R 1 1
C C16B 0.8090(2) 0.5461(2) 0.6575(3) 0.0346(8) Uani d . 1 1
H H16B 0.8452 0.5191 0.6356 0.042 Uiso calc R 1 1
C C17B 0.8366(2) 0.5992(2) 0.7076(3) 0.0343(8) Uani d . 1 1
H H17B 0.8916 0.6092 0.7187 0.041 Uiso calc R 1 1
C C18B 0.7847(2) 0.63768(19) 0.7415(2) 0.0300(7) Uani d . 1 1
H H18B 0.8043 0.6734 0.7770 0.036 Uiso calc R 1 1
C C19B 0.70414(17) 0.62481(16) 0.72430(19) 0.0209(6) Uani d . 1 1
H H19B 0.6684 0.6513 0.7477 0.025 Uiso calc R 1 1
Cl Cl1C 0.95668(6) 0.74477(6) 0.30440(7) 0.0418(3) Uani d . 1 1
Cl Cl2C 1.07466(6) 0.77783(5) 0.48017(8) 0.0445(3) Uani d . 1 1
O O1C 0.68889(12) 0.77189(11) 0.37835(14) 0.0199(4) Uani d . 1 1
O O2C 0.44782(12) 0.67409(10) 0.39335(13) 0.0177(4) Uani d . 1 1
N N1C 0.60697(14) 0.73495(12) 0.46543(16) 0.0165(4) Uani d . 1 1
H H1CA 0.6041 0.7136 0.5134 0.020 Uiso calc R 1 1
N N2C 0.44993(14) 0.83872(11) 0.35446(15) 0.0148(4) Uani d . 1 1
N N3C 0.41482(14) 0.77732(12) 0.34240(16) 0.0153(4) Uani d . 1 1
C C1C 0.82344(19) 0.71341(16) 0.4839(2) 0.0249(6) Uani d . 1 1
C C2C 0.85001(18) 0.71832(16) 0.4053(2) 0.0249(6) Uani d . 1 1
H H2CA 0.8151 0.7079 0.3521 0.030 Uiso calc R 1 1
C C3C 0.92665(19) 0.73824(17) 0.4035(2) 0.0279(7) Uani d . 1 1
C C4C 0.9792(2) 0.75366(17) 0.4810(3) 0.0304(7) Uani d . 1 1
C C5C 0.9537(2) 0.74789(18) 0.5595(3) 0.0317(8) Uani d . 1 1
H H5CA 0.9890 0.7571 0.6129 0.038 Uiso calc R 1 1
C C6C 0.8762(2) 0.72867(18) 0.5603(2) 0.0288(7) Uani d . 1 1
H H6CA 0.8591 0.7259 0.6145 0.035 Uiso calc R 1 1
C C7C 0.74038(17) 0.69158(16) 0.4860(2) 0.0232(6) Uani d . 1 1
H H7CA 0.7343 0.6877 0.5475 0.028 Uiso calc R 1 1
H H7CB 0.7319 0.6485 0.4589 0.028 Uiso calc R 1 1
C C8C 0.67712(16) 0.73747(13) 0.43810(18) 0.0158(5) Uani d . 1 1
C C9C 0.53850(16) 0.76571(13) 0.41904(17) 0.0134(5) Uani d . 1 1
C C10C 0.52724(16) 0.82917(13) 0.39794(17) 0.0143(5) Uani d . 1 1
C C11C 0.58400(17) 0.88362(14) 0.4159(2) 0.0187(5) Uani d . 1 1
H H11G 0.6231 0.8747 0.4692 0.028 Uiso calc R 1 1
H H11H 0.5552 0.9232 0.4236 0.028 Uiso calc R 1 1
H H11I 0.6112 0.8888 0.3667 0.028 Uiso calc R 1 1
C C12C 0.4357(2) 0.87879(15) 0.27529(19) 0.0226(6) Uani d . 1 1
H H12G 0.4607 0.9209 0.2886 0.034 Uiso calc R 1 1
H H12H 0.3785 0.8844 0.2549 0.034 Uiso calc R 1 1
H H12I 0.4584 0.8578 0.2296 0.034 Uiso calc R 1 1
C C13C 0.46585(16) 0.73144(14) 0.38594(17) 0.0146(5) Uani d . 1 1
C C14C 0.33155(17) 0.77181(15) 0.31674(19) 0.0183(5) Uani d . 1 1
C C15C 0.28252(19) 0.81775(18) 0.3418(2) 0.0266(7) Uani d . 1 1
H H15C 0.3044 0.8532 0.3768 0.032 Uiso calc R 1 1
C C16C 0.2006(2) 0.8117(2) 0.3154(3) 0.0416(10) Uani d . 1 1
H H16C 0.1665 0.8434 0.3318 0.050 Uiso calc R 1 1
C C17C 0.1691(2) 0.7599(2) 0.2656(3) 0.0464(11) Uani d . 1 1
H H17C 0.1133 0.7559 0.2476 0.056 Uiso calc R 1 1
C C18C 0.2190(2) 0.7133(2) 0.2414(2) 0.0358(9) Uani d . 1 1
H H18C 0.1968 0.6775 0.2076 0.043 Uiso calc R 1 1
C C19C 0.30039(18) 0.71880(16) 0.2661(2) 0.0222(6) Uani d . 1 1
H H19C 0.3344 0.6873 0.2492 0.027 Uiso calc R 1 1

loop_
_atom_site_aniso_label
_atom_site_aniso_U_11
_atom_site_aniso_U_22
_atom_site_aniso_U_33
_atom_site_aniso_U_12
_atom_site_aniso_U_13
_atom_site_aniso_U_23
Cl1A 0.0284(5) 0.0573(7) 0.0586(7) -0.0007(4) 0.0225(5) -0.0106(5)
Cl2A 0.0303(5) 0.0761(8) 0.0440(6) -0.0183(5) 0.0069(4) 0.0174(5)
O1A 0.0171(9) 0.0288(12) 0.0183(9) -0.0018(8) 0.0063(8) -0.0073(9)
O2A 0.0188(9) 0.0130(9) 0.0207(9) 0.0011(7) 0.0048(8) -0.0006(8)
N1A 0.0146(10) 0.0155(11) 0.0174(10) -0.0014(8) 0.0038(8) -0.0040(9)
N2A 0.0176(10) 0.0135(11) 0.0192(11) -0.0011(8) 0.0052(9) 0.0002(9)
N3A 0.0152(10) 0.0132(11) 0.0194(11) -0.0019(8) 0.0027(9) -0.0005(9)
C1A 0.0208(14) 0.0319(18) 0.0239(15) -0.0060(12) 0.0010(12) -0.0019(13)
C2A 0.0154(12) 0.0251(15) 0.0290(15) -0.0030(11) 0.0047(11) 0.0008(13)
C3A 0.0208(15) 0.052(2) 0.0297(17) -0.0008(15) 0.0039(13) 0.0015(17)
C4A 0.0221(15) 0.051(2) 0.0276(16) -0.0131(15) 0.0010(13) 0.0110(16)
C5A 0.038(2) 0.032(2) 0.043(2) -0.0128(16) 0.0051(17) 0.0101(17)
C6A 0.0343(19) 0.0319(19) 0.0338(18) -0.0052(15) 0.0065(15) -0.0017(15)
C7A 0.0182(13) 0.0321(17) 0.0197(13) -0.0086(12) 0.0035(11) -0.0027(12)
C8A 0.0137(11) 0.0178(13) 0.0143(11) -0.0019(9) 0.0035(9) 0.0007(10)
C9A 0.0125(10) 0.0147(12) 0.0158(11) 0.0010(9) 0.0030(9) 0.0013(10)
C10A 0.0163(11) 0.0145(12) 0.0124(11) 0.0007(9) 0.0046(9) -0.0008(9)
C11A 0.0212(13) 0.0168(13) 0.0239(14) 0.0001(10) 0.0082(11) 0.0010(11)
C12A 0.0327(16) 0.0170(14) 0.0183(13) -0.0042(12) 0.0028(12) -0.0053(11)
C13A 0.0144(11) 0.0131(12) 0.0137(11) -0.0005(9) 0.0038(9) -0.0001(9)
C14A 0.0155(11) 0.0218(14) 0.0140(11) -0.0041(10) 0.0019(9) -0.0018(10)
C15A 0.0210(14) 0.0300(16) 0.0190(13) -0.0073(12) 0.0031(11) 0.0016(12)
C16A 0.0180(14) 0.051(2) 0.0321(17) -0.0102(14) 0.0073(13) 0.0029(17)
C17A 0.0133(13) 0.059(3) 0.0374(19) -0.0007(15) 0.0029(13) 0.0074(18)
C18A 0.0220(15) 0.041(2) 0.0350(18) 0.0077(14) 0.0009(14) 0.0092(16)
C19A 0.0180(13) 0.0274(16) 0.0212(13) 0.0014(11) 0.0035(11) 0.0024(12)
Cl1B 0.0258(4) 0.0647(7) 0.0410(5) 0.0036(4) 0.0167(4) 0.0069(5)
Cl2B 0.0203(4) 0.0342(5) 0.0670(7) 0.0011(3) 0.0027(4) 0.0015(5)
O1B 0.0162(9) 0.0290(12) 0.0198(10) -0.0004(8) 0.0057(8) 0.0062(9)
O2B 0.0181(9) 0.0124(9) 0.0208(9) -0.0001(7) 0.0056(8) 0.0011(8)
N1B 0.0141(10) 0.0167(11) 0.0146(10) 0.0005(8) 0.0046(8) 0.0048(9)
N2B 0.0175(10) 0.0117(10) 0.0178(10) -0.0001(8) 0.0025(9) 0.0008(9)
N3B 0.0126(9) 0.0137(10) 0.0189(10) 0.0009(8) 0.0007(8) 0.0004(9)
C1B 0.0196(14) 0.0250(16) 0.0308(16) 0.0074(12) 0.0042(12) 0.0083(13)
C2B 0.0170(13) 0.0286(16) 0.0253(14) 0.0057(11) 0.0048(11) 0.0009(13)
C3B 0.0211(15) 0.0292(17) 0.0376(18) 0.0044(13) 0.0069(13) 0.0045(15)
C4B 0.0174(13) 0.0233(16) 0.0427(19) 0.0032(11) 0.0028(13) 0.0007(15)
C5B 0.0255(16) 0.036(2) 0.0376(19) 0.0051(14) -0.0010(15) -0.0018(16)
C6B 0.0270(16) 0.0317(18) 0.0294(16) 0.0054(13) 0.0040(14) 0.0027(14)
C7B 0.0188(14) 0.0279(16) 0.0343(17) 0.0064(12) 0.0080(12) 0.0146(14)
C8B 0.0137(11) 0.0172(13) 0.0167(12) -0.0007(9) 0.0027(9) 0.0027(10)
C9B 0.0136(11) 0.0141(12) 0.0137(11) -0.0002(9) 0.0040(9) 0.0021(9)
C10B 0.0149(11) 0.0140(12) 0.0163(11) 0.0003(9) 0.0058(9) -0.0003(10)
C11B 0.0208(13) 0.0140(12) 0.0249(14) -0.0014(10) 0.0070(11) -0.0018(11)
C12B 0.0311(16) 0.0143(13) 0.0182(13) 0.0005(11) 0.0000(12) 0.0052(11)
C13B 0.0155(11) 0.0128(12) 0.0127(11) 0.0013(9) 0.0050(9) 0.0001(9)
C14B 0.0149(11) 0.0199(13) 0.0146(11) 0.0020(10) 0.0011(9) 0.0009(10)
C15B 0.0192(13) 0.0280(16) 0.0283(15) 0.0072(12) 0.0049(12) -0.0054(13)
C16B 0.0200(15) 0.042(2) 0.043(2) 0.0097(14) 0.0095(14) -0.0020(17)
C17B 0.0152(14) 0.044(2) 0.043(2) 0.0000(14) 0.0029(14) 0.0046(17)
C18B 0.0219(15) 0.0368(19) 0.0291(16) -0.0074(13) -0.0005(13) -0.0029(15)
C19B 0.0164(12) 0.0272(15) 0.0186(13) 0.0007(11) 0.0024(10) -0.0022(12)
Cl1C 0.0249(4) 0.0613(7) 0.0422(5) 0.0078(4) 0.0135(4) 0.0122(5)
Cl2C 0.0220(4) 0.0449(6) 0.0663(7) -0.0046(4) 0.0080(4) -0.0016(5)
O1C 0.0166(9) 0.0238(11) 0.0206(10) 0.0024(8) 0.0065(8) 0.0072(8)
O2C 0.0207(10) 0.0123(9) 0.0207(10) -0.0022(7) 0.0054(8) 0.0009(8)
N1C 0.0165(10) 0.0167(11) 0.0169(10) 0.0024(8) 0.0047(9) 0.0058(9)
N2C 0.0147(10) 0.0141(11) 0.0153(10) 0.0016(8) 0.0018(8) 0.0008(8)
N3C 0.0127(9) 0.0161(11) 0.0172(10) -0.0001(8) 0.0029(8) 0.0017(9)
C1C 0.0189(13) 0.0254(16) 0.0295(16) 0.0065(11) 0.0020(12) 0.0055(13)
C2C 0.0153(13) 0.0280(16) 0.0312(16) 0.0034(11) 0.0037(12) 0.0039(14)
C3C 0.0160(13) 0.0318(18) 0.0360(18) 0.0071(12) 0.0053(12) 0.0059(15)
C4C 0.0190(14) 0.0248(16) 0.048(2) 0.0027(12) 0.0067(14) 0.0030(15)
C5C 0.0240(16) 0.0319(18) 0.0371(19) 0.0006(13) 0.0005(14) -0.0017(15)
C6C 0.0254(16) 0.0325(18) 0.0270(16) 0.0048(13) 0.0011(13) 0.0000(14)
C7C 0.0150(12) 0.0229(15) 0.0324(16) 0.0053(10) 0.0066(11) 0.0108(13)
C8C 0.0141(11) 0.0158(12) 0.0176(12) 0.0012(9) 0.0034(9) 0.0005(10)
C9C 0.0170(11) 0.0125(11) 0.0123(10) 0.0017(9) 0.0065(9) 0.0011(9)
C10C 0.0139(11) 0.0148(12) 0.0150(11) 0.0003(9) 0.0048(9) -0.0012(10)
C11C 0.0201(13) 0.0132(12) 0.0236(13) -0.0015(10) 0.0061(11) -0.0012(11)
C12C 0.0326(16) 0.0183(14) 0.0153(12) 0.0018(12) 0.0006(12) 0.0043(11)
C13C 0.0142(11) 0.0166(12) 0.0139(11) 0.0021(9) 0.0052(9) 0.0009(10)
C14C 0.0160(12) 0.0228(14) 0.0162(12) 0.0009(10) 0.0033(10) 0.0022(11)
C15C 0.0188(13) 0.0335(18) 0.0267(15) 0.0070(12) 0.0025(12) -0.0023(14)
C16C 0.0230(17) 0.060(3) 0.043(2) 0.0134(17) 0.0081(16) -0.008(2)
C17C 0.0173(16) 0.073(3) 0.046(2) -0.0040(18) -0.0006(16) 0.000(2)
C18C 0.0232(16) 0.052(2) 0.0305(17) -0.0131(16) 0.0020(14) -0.0031(17)
C19C 0.0201(13) 0.0289(16) 0.0179(13) -0.0048(12) 0.0042(11) -0.0021(12)

loop_
_atom_type_symbol
_atom_type_description
_atom_type_scat_dispersion_real
_atom_type_scat_dispersion_imag
_atom_type_scat_source
C C 0.0033 0.0016 'International Tables Vol C Tables 4.2.6.8 and 6.1.1.4'
H H 0.0000 0.0000 'International Tables Vol C Tables 4.2.6.8 and 6.1.1.4'
N N 0.0061 0.0033 'International Tables Vol C Tables 4.2.6.8 and 6.1.1.4'
O O 0.0106 0.0060 'International Tables Vol C Tables 4.2.6.8 and 6.1.1.4'
Cl Cl 0.1484 0.1585 'International Tables Vol C Tables 4.2.6.8 and 6.1.1.4'

loop_
_geom_angle_atom_site_label_1
_geom_angle_atom_site_label_2
_geom_angle_atom_site_label_3
_geom_angle
C8A N1A C9A 123.0(2)
C8A N1A H1AA 118.5
C9A N1A H1AA 118.5
C10A N2A N3A 106.3(2)
C10A N2A C12A 120.3(2)
N3A N2A C12A 113.9(2)
C13A N3A N2A 109.6(2)
C13A N3A C14A 125.1(2)
N2A N3A C14A 121.1(2)
C2A C1A C6A 118.6(3)
C2A C1A C7A 121.0(3)
C6A C1A C7A 120.3(3)
C3A C2A C1A 121.0(3)
C3A C2A H2AA 119.5
C1A C2A H2AA 119.5
C2A C3A C4A 120.2(4)
C2A C3A Cl1A 119.5(3)
C4A C3A Cl1A 120.3(3)
C5A C4A C3A 119.2(3)
C5A C4A Cl2A 119.7(3)
C3A C4A Cl2A 121.1(3)
C4A C5A C6A 120.6(4)
C4A C5A H5AA 119.7
C6A C5A H5AA 119.7
C5A C6A C1A 120.3(4)
C5A C6A H6AA 119.8
C1A C6A H6AA 119.8
C1A C7A C8A 115.6(3)
C1A C7A H7AA 108.4
C8A C7A H7AA 108.4
C1A C7A H7AB 108.4
C8A C7A H7AB 108.4
H7AA C7A H7AB 107.4
O1A C8A N1A 123.0(3)
O1A C8A C7A 123.1(3)
N1A C8A C7A 113.9(2)
C10A C9A N1A 129.1(3)
C10A C9A C13A 108.3(2)
N1A C9A C13A 122.6(2)
C9A C10A N2A 109.8(2)
C9A C10A C11A 129.5(3)
N2A C10A C11A 120.7(2)
C10A C11A H11A 109.5
C10A C11A H11B 109.5
H11A C11A H11B 109.5
C10A C11A H11C 109.5
H11A C11A H11C 109.5
H11B C11A H11C 109.5
N2A C12A H12A 109.5
N2A C12A H12B 109.5
H12A C12A H12B 109.5
N2A C12A H12C 109.5
H12A C12A H12C 109.5
H12B C12A H12C 109.5
O2A C13A N3A 124.1(3)
O2A C13A C9A 130.4(3)
N3A C13A C9A 105.6(2)
C15A C14A C19A 120.9(3)
C15A C14A N3A 121.0(3)
C19A C14A N3A 118.1(3)
C14A C15A C16A 118.7(3)
C14A C15A H15A 120.6
C16A C15A H15A 120.6
C17A C16A C15A 121.0(3)
C17A C16A H16A 119.5
C15A C16A H16A 119.5
C16A C17A C18A 120.4(3)
C16A C17A H17A 119.8
C18A C17A H17A 119.8
C17A C18A C19A 119.8(3)
C17A C18A H18A 120.1
C19A C18A H18A 120.1
C14A C19A C18A 119.1(3)
C14A C19A H19A 120.5
C18A C19A H19A 120.5
C8B N1B C9B 123.0(2)
C8B N1B H1BA 118.5
C9B N1B H1BA 118.5
C10B N2B N3B 106.7(2)
C10B N2B C12B 121.6(2)
N3B N2B C12B 114.7(2)
C13B N3B N2B 110.0(2)
C13B N3B C14B 123.6(2)
N2B N3B C14B 121.9(2)
C2B C1B C6B 119.2(3)
C2B C1B C7B 121.0(3)
C6B C1B C7B 119.8(3)
C3B C2B C1B 120.2(3)
C3B C2B H2BA 119.9
C1B C2B H2BA 119.9
C2B C3B C4B 120.6(3)
C2B C3B Cl1B 119.0(3)
C4B C3B Cl1B 120.4(3)
C5B C4B C3B 119.3(3)
C5B C4B Cl2B 119.3(3)
C3B C4B Cl2B 121.4(3)
C4B C5B C6B 120.1(3)
C4B C5B H5BA 119.9
C6B C5B H5BA 119.9
C5B C6B C1B 120.4(3)
C5B C6B H6BA 119.8
C1B C6B H6BA 119.8
C1B C7B C8B 114.1(3)
C1B C7B H7BA 108.7
C8B C7B H7BA 108.7
C1B C7B H7BB 108.7
C8B C7B H7BB 108.7
H7BA C7B H7BB 107.6
O1B C8B N1B 123.5(3)
O1B C8B C7B 122.9(3)
N1B C8B C7B 113.6(2)
C10B C9B N1B 129.9(3)
C10B C9B C13B 108.5(2)
N1B C9B C13B 121.6(2)
C9B C10B N2B 109.1(2)
C9B C10B C11B 129.9(3)
N2B C10B C11B 121.0(2)
C10B C11B H11D 109.5
C10B C11B H11E 109.5
H11D C11B H11E 109.5
C10B C11B H11F 109.5
H11D C11B H11F 109.5
H11E C11B H11F 109.5
N2B C12B H12D 109.5
N2B C12B H12E 109.5
H12D C12B H12E 109.5
N2B C12B H12F 109.5
H12D C12B H12F 109.5
H12E C12B H12F 109.5
O2B C13B N3B 124.2(3)
O2B C13B C9B 130.5(3)
N3B C13B C9B 105.2(2)
C15B C14B C19B 121.4(3)
C15B C14B N3B 121.1(3)
C19B C14B N3B 117.5(3)
C14B C15B C16B 118.7(3)
C14B C15B H15B 120.6
C16B C15B H15B 120.6
C17B C16B C15B 120.3(3)
C17B C16B H16B 119.9
C15B C16B H16B 119.9
C18B C17B C16B 120.2(3)
C18B C17B H17B 119.9
C16B C17B H17B 119.9
C17B C18B C19B 120.8(3)
C17B C18B H18B 119.6
C19B C18B H18B 119.6
C18B C19B C14B 118.6(3)
C18B C19B H19B 120.7
C14B C19B H19B 120.7
C8C N1C C9C 121.7(2)
C8C N1C H1CA 119.1
C9C N1C H1CA 119.1
C10C N2C N3C 106.3(2)
C10C N2C C12C 118.7(2)
N3C N2C C12C 113.8(2)
C13C N3C N2C 110.2(2)
C13C N3C C14C 126.5(2)
N2C N3C C14C 119.7(2)
C6C C1C C2C 117.9(3)
C6C C1C C7C 121.0(3)
C2C C1C C7C 121.1(3)
C3C C2C C1C 121.0(3)
C3C C2C H2CA 119.5
C1C C2C H2CA 119.5
C2C C3C C4C 120.5(3)
C2C C3C Cl1C 119.5(3)
C4C C3C Cl1C 120.0(3)
C5C C4C C3C 118.8(3)
C5C C4C Cl2C 119.9(3)
C3C C4C Cl2C 121.2(3)
C4C C5C C6C 120.1(3)
C4C C5C H5CA 120.0
C6C C5C H5CA 120.0
C1C C6C C5C 121.6(3)
C1C C6C H6CA 119.2
C5C C6C H6CA 119.2
C1C C7C C8C 112.9(3)
C1C C7C H7CA 109.0
C8C C7C H7CA 109.0
C1C C7C H7CB 109.0
C8C C7C H7CB 109.0
H7CA C7C H7CB 107.8
O1C C8C N1C 123.5(3)
O1C C8C C7C 122.0(3)
N1C C8C C7C 114.5(2)
C10C C9C N1C 128.9(3)
C10C C9C C13C 108.6(2)
N1C C9C C13C 122.6(2)
C9C C10C N2C 109.6(2)
C9C C10C C11C 129.4(3)
N2C C10C C11C 121.1(2)
C10C C11C H11G 109.5
C10C C11C H11H 109.5
H11G C11C H11H 109.5
C10C C11C H11I 109.5
H11G C11C H11I 109.5
H11H C11C H11I 109.5
N2C C12C H12G 109.5
N2C C12C H12H 109.5
H12G C12C H12H 109.5
N2C C12C H12I 109.5
H12G C12C H12I 109.5
H12H C12C H12I 109.5
O2C C13C N3C 124.2(3)
O2C C13C C9C 130.9(3)
N3C C13C C9C 105.0(2)
C15C C14C C19C 121.1(3)
C15C C14C N3C 120.3(3)
C19C C14C N3C 118.6(3)
C14C C15C C16C 119.5(3)
C14C C15C H15C 120.3
C16C C15C H15C 120.3
C17C C16C C15C 120.1(4)
C17C C16C H16C 120.0
C15C C16C H16C 120.0
C16C C17C C18C 120.2(4)
C16C C17C H17C 119.9
C18C C17C H17C 119.9
C19C C18C C17C 120.7(4)
C19C C18C H18C 119.7
C17C C18C H18C 119.7
C18C C19C C14C 118.5(3)
C18C C19C H19C 120.7
C14C C19C H19C 120.7

loop_
_geom_bond_atom_site_label_1
_geom_bond_atom_site_label_2
_geom_bond_distance
Cl1A C3A 1.729(4)
Cl2A C4A 1.726(4)
O1A C8A 1.227(3)
O2A C13A 1.247(3)
N1A C8A 1.356(3)
N1A C9A 1.406(4)
N1A H1AA 0.8800
N2A C10A 1.387(4)
N2A N3A 1.409(3)
N2A C12A 1.471(4)
N3A C13A 1.385(4)
N3A C14A 1.417(4)
C1A C2A 1.392(5)
C1A C6A 1.398(5)
C1A C7A 1.499(4)
C2A C3A 1.389(5)
C2A H2AA 0.9500
C3A C4A 1.395(6)
C4A C5A 1.387(6)
C5A C6A 1.398(5)
C5A H5AA 0.9500
C6A H6AA 0.9500
C7A C8A 1.523(4)
C7A H7AA 0.9900
C7A H7AB 0.9900
C9A C10A 1.361(4)
C9A C13A 1.438(4)
C10A C11A 1.493(4)
C11A H11A 0.9800
C11A H11B 0.9800
C11A H11C 0.9800
C12A H12A 0.9800
C12A H12B 0.9800
C12A H12C 0.9800
C14A C15A 1.389(4)
C14A C19A 1.396(4)
C15A C16A 1.397(5)
C15A H15A 0.9500
C16A C17A 1.363(6)
C16A H16A 0.9500
C17A C18A 1.393(5)
C17A H17A 0.9500
C18A C19A 1.396(5)
C18A H18A 0.9500
C19A H19A 0.9500
Cl1B C3B 1.725(4)
Cl2B C4B 1.727(3)
O1B C8B 1.218(3)
O2B C13B 1.242(3)
N1B C8B 1.355(3)
N1B C9B 1.408(3)
N1B H1BA 0.8800
N2B C10B 1.386(4)
N2B N3B 1.398(3)
N2B C12B 1.473(4)
N3B C13B 1.383(3)
N3B C14B 1.431(4)
C1B C2B 1.386(5)
C1B C6B 1.403(5)
C1B C7B 1.499(5)
C2B C3B 1.381(5)
C2B H2BA 0.9500
C3B C4B 1.401(5)
C4B C5B 1.384(5)
C5B C6B 1.388(5)
C5B H5BA 0.9500
C6B H6BA 0.9500
C7B C8B 1.536(4)
C7B H7BA 0.9900
C7B H7BB 0.9900
C9B C10B 1.367(4)
C9B C13B 1.435(4)
C10B C11B 1.480(4)
C11B H11D 0.9800
C11B H11E 0.9800
C11B H11F 0.9800
C12B H12D 0.9800
C12B H12E 0.9800
C12B H12F 0.9800
C14B C15B 1.389(4)
C14B C19B 1.394(4)
C15B C16B 1.394(5)
C15B H15B 0.9500
C16B C17B 1.383(6)
C16B H16B 0.9500
C17B C18B 1.380(5)
C17B H17B 0.9500
C18B C19B 1.385(4)
C18B H18B 0.9500
C19B H19B 0.9500
Cl1C C3C 1.728(4)
Cl2C C4C 1.720(4)
O1C C8C 1.224(3)
O2C C13C 1.244(3)
N1C C8C 1.357(4)
N1C C9C 1.411(4)
N1C H1CA 0.8800
N2C C10C 1.385(4)
N2C N3C 1.410(3)
N2C C12C 1.471(4)
N3C C13C 1.383(4)
N3C C14C 1.415(4)
C1C C6C 1.388(5)
C1C C2C 1.394(5)
C1C C7C 1.506(4)
C2C C3C 1.388(5)
C2C H2CA 0.9500
C3C C4C 1.399(5)
C4C C5C 1.386(6)
C5C C6C 1.394(5)
C5C H5CA 0.9500
C6C H6CA 0.9500
C7C C8C 1.529(4)
C7C H7CA 0.9900
C7C H7CB 0.9900
C9C C10C 1.365(4)
C9C C13C 1.444(4)
C10C C11C 1.486(4)
C11C H11G 0.9800
C11C H11H 0.9800
C11C H11I 0.9800
C12C H12G 0.9800
C12C H12H 0.9800
C12C H12I 0.9800
C14C C15C 1.381(4)
C14C C19C 1.401(4)
C15C C16C 1.396(5)
C15C H15C 0.9500
C16C C17C 1.376(6)
C16C H16C 0.9500
C17C C18C 1.394(6)
C17C H17C 0.9500
C18C C19C 1.384(5)
C18C H18C 0.9500
C19C H19C 0.9500

loop_
_geom_hbond_atom_site_label_D
_geom_hbond_atom_site_label_H
_geom_hbond_atom_site_label_A
_geom_hbond_site_symmetry_A
_geom_hbond_distance_DH
_geom_hbond_distance_HA
_geom_hbond_distance_DA
_geom_hbond_angle_DHA
N1A H1AA O2A 3_667 0.88 1.98 2.820(3) 159.3
N1B H1BA O2C . 0.88 2.01 2.849(3) 158.8
N1C H1CA O2B . 0.88 1.96 2.795(3) 157.6
C11A H11C O2B 2_646 0.98 2.39 3.344(4) 163.4
C11C H11H O2A 4_575 0.98 2.45 3.377(4) 158.1
C12C H12G O2A 4_575 0.98 2.44 3.186(4) 132.6
C12C H12H O1B 4_575 0.98 2.51 3.178(4) 125.1
C12A H12A O2B 2_646 0.98 2.50 3.273(4) 136.1
C11B H11F O2C 3_666 0.98 2.42 3.364(4) 162.7
C12B H12D O2C 3_666 0.98 2.46 3.282(4) 141.6
C17B H17B Cl1B 1_655 0.95 2.89 3.705(4) 144.1

loop_
_geom_torsion_atom_site_label_1
_geom_torsion_atom_site_label_2
_geom_torsion_atom_site_label_3
_geom_torsion_atom_site_label_4
_geom_torsion
C10A N2A N3A C13A -7.7(3)
C12A N2A N3A C13A -142.5(2)
C10A N2A N3A C14A -165.7(2)
C12A N2A N3A C14A 59.5(3)
C6A C1A C2A C3A 0.3(5)
C7A C1A C2A C3A -177.4(3)
C1A C2A C3A C4A 1.4(5)
C1A C2A C3A Cl1A -178.2(3)
C2A C3A C4A C5A -1.0(5)
Cl1A C3A C4A C5A 178.6(3)
C2A C3A C4A Cl2A 178.5(3)
Cl1A C3A C4A Cl2A -1.9(5)
C3A C4A C5A C6A -0.9(6)
Cl2A C4A C5A C6A 179.5(3)
C4A C5A C6A C1A 2.6(6)
C2A C1A C6A C5A -2.2(5)
C7A C1A C6A C5A 175.4(3)
C2A C1A C7A C8A -56.3(4)
C6A C1A C7A C8A 126.1(3)
C9A N1A C8A O1A -5.1(4)
C9A N1A C8A C7A 176.8(3)
C1A C7A C8A O1A 26.4(5)
C1A C7A C8A N1A -155.4(3)
C8A N1A C9A C10A 59.5(4)
C8A N1A C9A C13A -123.7(3)
N1A C9A C10A N2A 175.2(3)
C13A C9A C10A N2A -2.0(3)
N1A C9A C10A C11A -4.9(5)
C13A C9A C10A C11A 178.0(3)
N3A N2A C10A C9A 5.9(3)
C12A N2A C10A C9A 137.2(3)
N3A N2A C10A C11A -174.1(2)
C12A N2A C10A C11A -42.7(4)
N2A N3A C13A O2A -172.2(2)
C14A N3A C13A O2A -15.3(4)
N2A N3A C13A C9A 6.4(3)
C14A N3A C13A C9A 163.3(2)
C10A C9A C13A O2A 175.8(3)
N1A C9A C13A O2A -1.6(5)
C10A C9A C13A N3A -2.8(3)
N1A C9A C13A N3A 179.8(2)
C13A N3A C14A C15A -122.7(3)
N2A N3A C14A C15A 31.7(4)
C13A N3A C14A C19A 56.1(4)
N2A N3A C14A C19A -149.5(3)
C19A C14A C15A C16A 0.1(5)
N3A C14A C15A C16A 178.9(3)
C14A C15A C16A C17A -0.9(5)
C15A C16A C17A C18A 1.4(6)
C16A C17A C18A C19A -1.0(6)
C15A C14A C19A C18A 0.3(5)
N3A C14A C19A C18A -178.6(3)
C17A C18A C19A C14A 0.2(5)
C10B N2B N3B C13B -7.4(3)
C12B N2B N3B C13B -145.0(2)
C10B N2B N3B C14B -164.4(2)
C12B N2B N3B C14B 58.0(3)
C6B C1B C2B C3B -0.5(5)
C7B C1B C2B C3B -179.8(3)
C1B C2B C3B C4B -0.2(5)
C1B C2B C3B Cl1B 177.6(3)
C2B C3B C4B C5B 0.0(5)
Cl1B C3B C4B C5B -177.8(3)
C2B C3B C4B Cl2B 179.2(3)
Cl1B C3B C4B Cl2B 1.3(4)
C3B C4B C5B C6B 0.9(5)
Cl2B C4B C5B C6B -178.2(3)
C4B C5B C6B C1B -1.6(6)
C2B C1B C6B C5B 1.4(5)
C7B C1B C6B C5B -179.3(3)
C2B C1B C7B C8B 60.7(4)
C6B C1B C7B C8B -118.6(3)
C9B N1B C8B O1B -10.9(5)
C9B N1B C8B C7B 166.8(3)
C1B C7B C8B O1B -29.8(5)
C1B C7B C8B N1B 152.5(3)
C8B N1B C9B C10B 60.3(4)
C8B N1B C9B C13B -122.2(3)
N1B C9B C10B N2B 175.1(3)
C13B C9B C10B N2B -2.7(3)
N1B C9B C10B C11B -5.7(5)
C13B C9B C10B C11B 176.5(3)
N3B N2B C10B C9B 6.1(3)
C12B N2B C10B C9B 140.2(3)
N3B N2B C10B C11B -173.2(2)
C12B N2B C10B C11B -39.0(4)
N2B N3B C13B O2B -172.6(2)
C14B N3B C13B O2B -16.1(4)
N2B N3B C13B C9B 5.7(3)
C14B N3B C13B C9B 162.2(2)
C10B C9B C13B O2B 176.3(3)
N1B C9B C13B O2B -1.7(4)
C10B C9B C13B N3B -1.9(3)
N1B C9B C13B N3B -179.9(2)
C13B N3B C14B C15B -117.5(3)
N2B N3B C14B C15B 36.4(4)
C13B N3B C14B C19B 61.1(4)
N2B N3B C14B C19B -145.0(3)
C19B C14B C15B C16B -1.7(5)
N3B C14B C15B C16B 176.8(3)
C14B C15B C16B C17B 0.0(6)
C15B C16B C17B C18B 1.6(6)
C16B C17B C18B C19B -1.6(6)
C17B C18B C19B C14B -0.1(5)
C15B C14B C19B C18B 1.8(5)
N3B C14B C19B C18B -176.8(3)
C10C N2C N3C C13C 6.7(3)
C12C N2C N3C C13C 139.3(2)
C10C N2C N3C C14C 166.5(2)
C12C N2C N3C C14C -60.9(3)
C6C C1C C2C C3C -0.4(5)
C7C C1C C2C C3C -179.8(3)
C1C C2C C3C C4C 0.2(5)
C1C C2C C3C Cl1C -179.1(3)
C2C C3C C4C C5C 0.8(5)
Cl1C C3C C4C C5C -179.9(3)
C2C C3C C4C Cl2C 179.5(3)
Cl1C C3C C4C Cl2C -1.2(4)
C3C C4C C5C C6C -1.7(5)
Cl2C C4C C5C C6C 179.6(3)
C2C C1C C6C C5C -0.5(5)
C7C C1C C6C C5C 178.9(3)
C4C C5C C6C C1C 1.5(6)
C6C C1C C7C C8C 117.2(3)
C2C C1C C7C C8C -63.4(4)
C9C N1C C8C O1C 8.7(4)
C9C N1C C8C C7C -169.1(3)
C1C C7C C8C O1C 26.7(4)
C1C C7C C8C N1C -155.5(3)
C8C N1C C9C C10C -58.1(4)
C8C N1C C9C C13C 122.4(3)
N1C C9C C10C N2C -178.0(2)
C13C C9C C10C N2C 1.6(3)
N1C C9C C10C C11C 1.5(5)
C13C C9C C10C C11C -178.9(3)
N3C N2C C10C C9C -5.0(3)
C12C N2C C10C C9C -134.8(3)
N3C N2C C10C C11C 175.4(2)
C12C N2C C10C C11C 45.6(4)
N2C N3C C13C O2C 173.1(2)
C14C N3C C13C O2C 15.1(4)
N2C N3C C13C C9C -5.7(3)
C14C N3C C13C C9C -163.7(3)
C10C C9C C13C O2C -176.2(3)
N1C C9C C13C O2C 3.4(5)
C10C C9C C13C N3C 2.5(3)
N1C C9C C13C N3C -177.9(2)
C13C N3C C14C C15C 125.5(3)
N2C N3C C14C C15C -30.7(4)
C13C N3C C14C C19C -54.1(4)
N2C N3C C14C C19C 149.7(3)
C19C C14C C15C C16C -0.8(5)
N3C C14C C15C C16C 179.6(3)
C14C C15C C16C C17C 0.7(6)
C15C C16C C17C C18C 0.1(7)
C16C C17C C18C C19C -0.7(7)
C17C C18C C19C C14C 0.6(5)
C15C C14C C19C C18C 0.2(5)
N3C C14C C19C C18C 179.8(3)

loop_
_cod_related_entry_id
_cod_related_entry_database
_cod_related_entry_code
1 ChemSpider 22270572
